data_1533153
loop_
_publ_author_name
'Fair, M.J.'
'Day, P.'
'Gregson, A.K.'
'Hutchings, M.T.'

_publ_section_title
;
 Neutron Scattering Study of the Magnetism of Rb2 Cr Cl4, a
 Two-Dimensional Easy-Plane Ferromagnet
;
_journal_name_full 'Physica B and C (Netherland) (79,1975-)'
_journal_page_first 657
_journal_page_last 659
_journal_volume 86
_journal_year 1977
_chemical_formula_sum 'Cl4 Cr Rb2'
_chemical_name_systematic 'Rb2 (Cr Cl4)'
_space_group_IT_number 139
_symmetry_space_group_name_Hall '-I 4 2'
_symmetry_space_group_name_H-M 'I 4/m m m'
_cell_angle_alpha 90
_cell_angle_beta 90
_cell_angle_gamma 90
_cell_formula_units_Z 2
_cell_length_a 5.142
_cell_length_b 5.142
_cell_length_c 15.769
_cell_volume 416.935
_citation_journal_id_ASTM PHBCDQ
_cod_data_source_file Fair_PHBCDQ_1977_1017.cif
_cod_data_source_block Cl4Cr1Rb2
_cod_original_formula_sum 'Cl4 Cr1 Rb2'
_cod_database_code 1533153

loop_
_symmetry_equiv_pos_as_xyz
x,y,z
-y,x,z
-x,-y,z
y,-x,z
x,-y,-z
y,x,-z
-x,y,-z
-y,-x,-z
-x,-y,-z
y,-x,-z
x,y,-z
-y,x,-z
-x,y,z
-y,-x,z
x,-y,z
y,x,z
x+1/2,y+1/2,z+1/2
-y+1/2,x+1/2,z+1/2
-x+1/2,-y+1/2,z+1/2
y+1/2,-x+1/2,z+1/2
x+1/2,-y+1/2,-z+1/2
y+1/2,x+1/2,-z+1/2
-x+1/2,y+1/2,-z+1/2
-y+1/2,-x+1/2,-z+1/2
-x+1/2,-y+1/2,-z+1/2
y+1/2,-x+1/2,-z+1/2
x+1/2,y+1/2,-z+1/2
-y+1/2,x+1/2,-z+1/2
-x+1/2,y+1/2,z+1/2
-y+1/2,-x+1/2,z+1/2
x+1/2,-y+1/2,z+1/2
y+1/2,x+1/2,z+1/2

loop_
_atom_site_label
_atom_site_type_symbol
_atom_site_fract_x
_atom_site_fract_y
_atom_site_fract_z
_atom_site_occupancy
_atom_site_U_iso_or_equiv
Rb1 Rb+1 0 0 0.362 1 0.0
Cr1 Cr+2 0 0 0 1 0.0
Cl1 Cl-1 0 0.5 0.1544 1 0.0
